data_7223872
loop_
_publ_author_name
'Huang, Mingming'
'Hu, Liangzhen'
'Shen, Hang'
'Liu, Qing'
'Hussain, Muhammad Ijaz'
'Pan, Jing'
'Xiong, Yan'

_publ_section_title
;
 Sulfination of alcohols with sodium sulfinates promoted by
 BF3&#x00B7;OEt2: an unexpected access
;
_journal_issue 7
_journal_name_full 'Green Chem.'
_journal_page_first 1874
_journal_paper_doi 10.1039/C5GC02846A
_journal_volume 18
_journal_year 2016
_chemical_absolute_configuration unk
_chemical_formula_sum 'C26 H34 O3 S'
_chemical_formula_weight 426.59
_chemical_name_systematic
; 
 ? 
;
_space_group_IT_number 18
_symmetry_cell_setting orthorhombic
_symmetry_space_group_name_Hall 'P 2 2ab'
_symmetry_space_group_name_H-M 'P 21 21 2'
_atom_sites_solution_hydrogens geom
_atom_sites_solution_primary direct
_atom_sites_solution_secondary difmap
_audit_creation_method SHELXL-97
_audit_update_record
;
2015-11-27 deposited with the CCDC.
2016-01-12 downloaded from the CCDC.
;
_cell_angle_alpha 90.00
_cell_angle_beta 90.00
_cell_angle_gamma 90.00
_cell_formula_units_Z 4
_cell_length_a 9.7748(10)
_cell_length_b 36.406(3)
_cell_length_c 6.5704(6)
_cell_measurement_reflns_used 6210
_cell_measurement_temperature 293(2)
_cell_measurement_theta_max 27.4894
_cell_measurement_theta_min 2.1569
_cell_volume 2338.2(4)
_computing_cell_refinement 'CrystalClear (Rigaku Inc., 2008)'
_computing_data_collection 'CrystalClear (Rigaku Inc., 2008)'
_computing_data_reduction 'CrystalClear (Rigaku Inc., 2008)'
_computing_structure_refinement 'SHELXL-97 (Sheldrick, 1997)'
_computing_structure_solution 'SHELXS-97 (Sheldrick, 1990)'
_diffrn_ambient_temperature 293(2)
_diffrn_detector_area_resol_mean 28.5714
_diffrn_measured_fraction_theta_full 0.994
_diffrn_measured_fraction_theta_max 0.994
_diffrn_measurement_device_type 'Saturn724+ (2x2 bin mode)'
_diffrn_measurement_method CCD_Profile_fitting
_diffrn_radiation_monochromator graphite
_diffrn_radiation_source 'fine-focus sealed tube'
_diffrn_radiation_type MoK\a
_diffrn_radiation_wavelength 0.71073
_diffrn_reflns_av_R_equivalents 0.0317
_diffrn_reflns_av_sigmaI/netI 0.0298
_diffrn_reflns_limit_h_max 12
_diffrn_reflns_limit_h_min -12
_diffrn_reflns_limit_k_max 47
_diffrn_reflns_limit_k_min -47
_diffrn_reflns_limit_l_max 8
_diffrn_reflns_limit_l_min -8
_diffrn_reflns_number 18519
_diffrn_reflns_theta_full 27.46
_diffrn_reflns_theta_max 27.46
_diffrn_reflns_theta_min 2.16
_exptl_absorpt_coefficient_mu 0.162
_exptl_absorpt_correction_T_max 1.0000
_exptl_absorpt_correction_T_min 0.8612
_exptl_absorpt_correction_type multi-scan
_exptl_crystal_colour White
_exptl_crystal_density_diffrn 1.212
_exptl_crystal_density_method 'not measured'
_exptl_crystal_description Prism
_exptl_crystal_F_000 920
_exptl_crystal_size_max 0.8000
_exptl_crystal_size_mid 0.2000
_exptl_crystal_size_min 0.0500
_refine_diff_density_max 0.248
_refine_diff_density_min -0.292
_refine_diff_density_rms 0.036
_refine_ls_abs_structure_details 'Flack H D (1983), Acta Cryst. A39, 876-881'
_refine_ls_abs_structure_Flack 0.14(11)
_refine_ls_extinction_method none
_refine_ls_goodness_of_fit_ref 1.097
_refine_ls_hydrogen_treatment constr
_refine_ls_matrix_type full
_refine_ls_number_parameters 271
_refine_ls_number_reflns 5310
_refine_ls_number_restraints 0
_refine_ls_restrained_S_all 1.097
_refine_ls_R_factor_all 0.0657
_refine_ls_R_factor_gt 0.0566
_refine_ls_shift/su_max 0.000
_refine_ls_shift/su_mean 0.000
_refine_ls_structure_factor_coef Fsqd
_refine_ls_weighting_details 'calc w=1/[\s^2^(Fo^2^)+(0.1000P)^2^+0.0000P] where P=(Fo^2^+2Fc^2^)/3'
_refine_ls_weighting_scheme calc
_refine_ls_wR_factor_gt 0.1607
_refine_ls_wR_factor_ref 0.1695
_reflns_number_gt 4590
_reflns_number_total 5310
_reflns_threshold_expression >2sigma(I)
_cod_data_source_file c5gc02846a2.cif
_cod_data_source_block a
_cod_depositor_comments
;
The following automatic conversions were performed:

'_exptl_absorpt_correction_type' value 'Multi-scan' changed to
'multi-scan' according to
/usr/data/users/saulius/crontab/automatic-downloads/rss-feeds/RSC/lib/dictionaries/cif_core.dic
dictionary named 'cif_core.dic' version 2.4.2 from 2011-04-26.

Automatic conversion script
Id: cif_fix_values 4268 2015-11-12 08:31:59Z antanas 

 Adding full bibliography for 7223872.cif.
;
_cod_original_sg_symbol_H-M P2(1)2(1)2
_cod_database_code 7223872

loop_
_symmetry_equiv_pos_as_xyz
'x, y, z'
'-x, -y, z'
'-x+1/2, y+1/2, -z'
'x+1/2, -y+1/2, -z'

loop_
_atom_site_label
_atom_site_type_symbol
_atom_site_fract_x
_atom_site_fract_y
_atom_site_fract_z
_atom_site_U_iso_or_equiv
_atom_site_adp_type
_atom_site_occupancy
_atom_site_symmetry_multiplicity
_atom_site_calc_flag
_atom_site_refinement_flags
C1 C -0.3473(3) 0.22613(7) -1.5128(5) 0.0671(7) Uani 1 1 d .
C2 C -0.2656(3) 0.19301(6) -1.4454(4) 0.0548(6) Uani 1 1 d .
C3 C -0.1447(3) 0.19160(8) -1.5945(5) 0.0706(8) Uani 1 1 d .
H3A H -0.1783 0.1928 -1.7316 0.106 Uiso 1 1 calc R
H3B H -0.0952 0.1691 -1.5755 0.106 Uiso 1 1 calc R
H3C H -0.0849 0.2120 -1.5696 0.106 Uiso 1 1 calc R
C4 C -0.2204(3) 0.19116(6) -1.2246(5) 0.0656(7) Uani 1 1 d .
H4A H -0.2978 0.1959 -1.1361 0.079 Uiso 1 1 calc R
H4B H -0.1515 0.2098 -1.1989 0.079 Uiso 1 1 calc R
C5 C -0.1613(3) 0.15291(6) -1.1788(5) 0.0658(7) Uani 1 1 d .
H5A H -0.0770 0.1499 -1.2550 0.079 Uiso 1 1 calc R
H5B H -0.1387 0.1516 -1.0352 0.079 Uiso 1 1 calc R
C6 C -0.2577(2) 0.12103(5) -1.2311(4) 0.0503(5) Uani 1 1 d .
H6A H -0.3367 0.1235 -1.1403 0.060 Uiso 1 1 calc R
C7 C -0.1950(3) 0.08266(6) -1.1857(4) 0.0517(5) Uani 1 1 d .
C8 C -0.1816(3) 0.07816(7) -0.9517(4) 0.0657(7) Uani 1 1 d .
H8A H -0.1107 0.0947 -0.9035 0.079 Uiso 1 1 calc R
H8B H -0.2669 0.0856 -0.8889 0.079 Uiso 1 1 calc R
C9 C -0.0539(3) 0.07796(7) -1.2860(5) 0.0700(8) Uani 1 1 d .
H9A H -0.0625 0.0808 -1.4307 0.105 Uiso 1 1 calc R
H9B H -0.0188 0.0539 -1.2560 0.105 Uiso 1 1 calc R
H9C H 0.0078 0.0962 -1.2339 0.105 Uiso 1 1 calc R
C10 C -0.1471(4) 0.03898(6) -0.8809(5) 0.0690(7) Uani 1 1 d .
H10A H -0.0568 0.0322 -0.9291 0.083 Uiso 1 1 calc R
H10B H -0.1465 0.0380 -0.7334 0.083 Uiso 1 1 calc R
C11 C -0.2509(3) 0.01245(6) -0.9618(5) 0.0627(7) Uani 1 1 d .
H11A H -0.3404 0.0177 -0.9015 0.075 Uiso 1 1 calc R
C12 C -0.2615(3) 0.01393(6) -1.1885(5) 0.0670(8) Uani 1 1 d .
H12A H -0.3347 -0.0022 -1.2328 0.080 Uiso 1 1 calc R
H12B H -0.1769 0.0050 -1.2477 0.080 Uiso 1 1 calc R
C13 C -0.2893(2) 0.05253(6) -1.2652(4) 0.0531(5) Uani 1 1 d .
C14 C -0.3913(3) 0.05845(6) -1.3925(5) 0.0618(7) Uani 1 1 d .
H14A H -0.4455 0.0385 -1.4286 0.074 Uiso 1 1 calc R
C15 C -0.4260(3) 0.09497(7) -1.4825(5) 0.0588(6) Uani 1 1 d .
H15A H -0.5107 0.1037 -1.4226 0.071 Uiso 1 1 calc R
H15B H -0.4410 0.0920 -1.6275 0.071 Uiso 1 1 calc R
C16 C -0.3142(2) 0.12383(6) -1.4489(4) 0.0485(5) Uani 1 1 d .
H16A H -0.2396 0.1194 -1.5455 0.058 Uiso 1 1 calc R
C17 C -0.3707(3) 0.16234(6) -1.4834(4) 0.0528(6) Uani 1 1 d .
H17A H -0.4426 0.1658 -1.3812 0.063 Uiso 1 1 calc R
C18 C -0.4359(3) 0.17230(7) -1.6887(5) 0.0697(8) Uani 1 1 d .
H18A H -0.5238 0.1604 -1.7060 0.084 Uiso 1 1 calc R
H18B H -0.3766 0.1657 -1.8014 0.084 Uiso 1 1 calc R
C19 C -0.4516(4) 0.21415(8) -1.6704(6) 0.0818(9) Uani 1 1 d .
H19A H -0.4338 0.2259 -1.8001 0.098 Uiso 1 1 calc R
H19B H -0.5435 0.2205 -1.6267 0.098 Uiso 1 1 calc R
C20 C -0.2661(2) -0.09146(6) -0.8488(4) 0.0530(5) Uani 1 1 d .
C21 C -0.2114(3) -0.11701(7) -0.7177(4) 0.0616(6) Uani 1 1 d .
H21A H -0.1896 -0.1105 -0.5847 0.074 Uiso 1 1 calc R
C22 C -0.1888(3) -0.15272(7) -0.7855(5) 0.0674(7) Uani 1 1 d .
H22A H -0.1510 -0.1700 -0.6974 0.081 Uiso 1 1 calc R
C23 C -0.2218(3) -0.16281(7) -0.9810(5) 0.0672(7) Uani 1 1 d .
C24 C -0.1985(5) -0.20168(8) -1.0502(8) 0.1083(14) Uani 1 1 d .
H24A H -0.2263 -0.2041 -1.1897 0.162 Uiso 1 1 calc R
H24B H -0.2512 -0.2181 -0.9670 0.162 Uiso 1 1 calc R
H24C H -0.1032 -0.2076 -1.0380 0.162 Uiso 1 1 calc R
C25 C -0.2767(4) -0.13667(8) -1.1096(5) 0.0756(8) Uani 1 1 d .
H25A H -0.2993 -0.1432 -1.2423 0.091 Uiso 1 1 calc R
C26 C -0.2987(3) -0.10078(7) -1.0445(4) 0.0674(7) Uani 1 1 d .
H26A H -0.3351 -0.0834 -1.1329 0.081 Uiso 1 1 calc R
O1 O -0.3319(3) 0.25725(5) -1.4492(4) 0.0918(7) Uani 1 1 d .
O2 O -0.2093(2) -0.02532(4) -0.9091(4) 0.0710(6) Uani 1 1 d .
O3 O -0.2592(4) -0.04568(7) -0.5493(4) 0.1191(11) Uani 1 1 d .
S1 S -0.30950(8) -0.046852(17) -0.75445(12) 0.0661(2) Uani 1 1 d .

loop_
_atom_site_aniso_label
_atom_site_aniso_U_11
_atom_site_aniso_U_22
_atom_site_aniso_U_33
_atom_site_aniso_U_23
_atom_site_aniso_U_13
_atom_site_aniso_U_12
C1 0.0699(17) 0.0523(12) 0.0790(19) 0.0044(13) 0.0044(14) 0.0035(12)
C2 0.0593(13) 0.0412(10) 0.0640(15) -0.0034(10) 0.0043(11) -0.0021(10)
C3 0.0602(15) 0.0634(14) 0.088(2) -0.0067(15) 0.0140(14) -0.0142(13)
C4 0.0844(17) 0.0416(10) 0.0707(17) -0.0104(11) -0.0076(15) 0.0007(11)
C5 0.0779(18) 0.0455(11) 0.0739(18) -0.0072(12) -0.0201(14) -0.0063(12)
C6 0.0526(11) 0.0429(10) 0.0555(13) -0.0071(10) 0.0022(11) -0.0015(9)
C7 0.0501(11) 0.0439(10) 0.0612(14) -0.0078(10) -0.0011(10) -0.0018(9)
C8 0.0834(18) 0.0486(12) 0.0650(16) -0.0069(11) -0.0114(15) 0.0032(12)
C9 0.0530(13) 0.0581(13) 0.099(2) -0.0012(14) 0.0087(14) 0.0033(11)
C10 0.0831(19) 0.0522(12) 0.0716(18) 0.0038(12) -0.0124(16) 0.0023(13)
C11 0.0636(15) 0.0444(11) 0.0802(18) 0.0060(11) 0.0105(14) 0.0103(11)
C12 0.0717(16) 0.0421(11) 0.087(2) -0.0108(12) -0.0054(15) 0.0002(11)
C13 0.0534(12) 0.0422(10) 0.0637(14) -0.0081(10) 0.0044(12) -0.0014(9)
C14 0.0622(15) 0.0450(11) 0.0782(18) -0.0041(12) -0.0085(13) -0.0115(10)
C15 0.0537(13) 0.0538(12) 0.0690(16) 0.0002(11) -0.0064(11) -0.0103(10)
C16 0.0441(11) 0.0416(9) 0.0598(13) -0.0042(9) 0.0024(10) -0.0026(9)
C17 0.0490(12) 0.0495(11) 0.0601(14) -0.0027(10) 0.0039(11) -0.0027(10)
C18 0.0671(16) 0.0629(14) 0.079(2) 0.0093(13) -0.0126(14) -0.0109(13)
C19 0.083(2) 0.0677(16) 0.095(2) 0.0148(16) -0.0180(18) 0.0016(15)
C20 0.0489(12) 0.0487(11) 0.0613(14) 0.0027(10) 0.0011(11) -0.0016(9)
C21 0.0611(14) 0.0632(14) 0.0607(15) 0.0065(12) -0.0103(12) -0.0017(12)
C22 0.0604(14) 0.0554(12) 0.086(2) 0.0111(13) -0.0057(15) 0.0051(11)
C23 0.0655(17) 0.0497(12) 0.086(2) 0.0014(13) 0.0099(15) -0.0012(11)
C24 0.126(3) 0.0561(16) 0.143(4) -0.0140(19) 0.024(3) 0.0072(19)
C25 0.098(2) 0.0623(15) 0.0666(17) -0.0060(13) -0.0023(16) -0.0015(15)
C26 0.0834(19) 0.0551(13) 0.0637(16) 0.0038(12) -0.0135(15) 0.0013(13)
O1 0.1149(19) 0.0474(9) 0.1132(19) -0.0080(11) -0.0084(16) 0.0113(11)
O2 0.0623(11) 0.0479(9) 0.1027(16) 0.0134(9) 0.0185(11) 0.0052(8)
O3 0.205(4) 0.0853(15) 0.0670(14) -0.0159(12) -0.0070(19) -0.0123(19)
S1 0.0731(4) 0.0512(3) 0.0741(5) -0.0034(3) 0.0153(4) -0.0008(3)

loop_
_atom_type_symbol
_atom_type_description
_atom_type_scat_dispersion_real
_atom_type_scat_dispersion_imag
_atom_type_scat_source
C C 0.0033 0.0016 'International Tables Vol C Tables 4.2.6.8 and 6.1.1.4'
H H 0.0000 0.0000 'International Tables Vol C Tables 4.2.6.8 and 6.1.1.4'
O O 0.0106 0.0060 'International Tables Vol C Tables 4.2.6.8 and 6.1.1.4'
S S 0.1246 0.1234 'International Tables Vol C Tables 4.2.6.8 and 6.1.1.4'

loop_
_geom_angle_atom_site_label_1
_geom_angle_atom_site_label_2
_geom_angle_atom_site_label_3
_geom_angle
O1 C1 C2 125.2(3)
O1 C1 C19 125.8(3)
C2 C1 C19 109.0(2)
C1 C2 C4 118.0(2)
C1 C2 C3 104.3(2)
C4 C2 C3 112.6(3)
C1 C2 C17 100.3(2)
C4 C2 C17 108.5(2)
C3 C2 C17 112.7(2)
C2 C3 H3A 109.5
C2 C3 H3B 109.5
H3A C3 H3B 109.5
C2 C3 H3C 109.5
H3A C3 H3C 109.5
H3B C3 H3C 109.5
C2 C4 C5 109.7(2)
C2 C4 H4A 109.7
C5 C4 H4A 109.7
C2 C4 H4B 109.7
C5 C4 H4B 109.7
H4A C4 H4B 108.2
C6 C5 C4 114.2(2)
C6 C5 H5A 108.7
C4 C5 H5A 108.7
C6 C5 H5B 108.7
C4 C5 H5B 108.7
H5A C5 H5B 107.6
C5 C6 C16 112.27(19)
C5 C6 C7 113.2(2)
C16 C6 C7 112.34(18)
C5 C6 H6A 106.1
C16 C6 H6A 106.1
C7 C6 H6A 106.1
C13 C7 C9 108.4(2)
C13 C7 C8 108.3(2)
C9 C7 C8 109.7(2)
C13 C7 C6 110.03(19)
C9 C7 C6 111.8(2)
C8 C7 C6 108.59(19)
C10 C8 C7 114.6(2)
C10 C8 H8A 108.6
C7 C8 H8A 108.6
C10 C8 H8B 108.6
C7 C8 H8B 108.6
H8A C8 H8B 107.6
C7 C9 H9A 109.5
C7 C9 H9B 109.5
H9A C9 H9B 109.5
C7 C9 H9C 109.5
H9A C9 H9C 109.5
H9B C9 H9C 109.5
C11 C10 C8 110.0(2)
C11 C10 H10A 109.7
C8 C10 H10A 109.7
C11 C10 H10B 109.7
C8 C10 H10B 109.7
H10A C10 H10B 108.2
O2 C11 C12 106.7(2)
O2 C11 C10 109.4(2)
C12 C11 C10 112.2(2)
O2 C11 H11A 109.5
C12 C11 H11A 109.5
C10 C11 H11A 109.5
C11 C12 C13 112.1(2)
C11 C12 H12A 109.2
C13 C12 H12A 109.2
C11 C12 H12B 109.2
C13 C12 H12B 109.2
H12A C12 H12B 107.9
C14 C13 C12 119.8(2)
C14 C13 C7 123.8(2)
C12 C13 C7 116.4(2)
C13 C14 C15 124.6(2)
C13 C14 H14A 117.7
C15 C14 H14A 117.7
C14 C15 C16 113.1(2)
C14 C15 H15A 109.0
C16 C15 H15A 109.0
C14 C15 H15B 109.0
C16 C15 H15B 109.0
H15A C15 H15B 107.8
C17 C16 C15 110.53(19)
C17 C16 C6 109.26(18)
C15 C16 C6 110.15(19)
C17 C16 H16A 109.0
C15 C16 H16A 109.0
C6 C16 H16A 109.0
C16 C17 C18 119.9(2)
C16 C17 C2 113.7(2)
C18 C17 C2 104.4(2)
C16 C17 H17A 106.0
C18 C17 H17A 106.0
C2 C17 H17A 106.0
C17 C18 C19 101.9(2)
C17 C18 H18A 111.4
C19 C18 H18A 111.4
C17 C18 H18B 111.4
C19 C18 H18B 111.4
H18A C18 H18B 109.2
C1 C19 C18 105.7(2)
C1 C19 H19A 110.6
C18 C19 H19A 110.6
C1 C19 H19B 110.6
C18 C19 H19B 110.6
H19A C19 H19B 108.7
C26 C20 C21 120.8(2)
C26 C20 S1 119.72(19)
C21 C20 S1 119.2(2)
C20 C21 C22 119.5(3)
C20 C21 H21A 120.2
C22 C21 H21A 120.2
C23 C22 C21 120.8(3)
C23 C22 H22A 119.6
C21 C22 H22A 119.6
C22 C23 C25 118.6(3)
C22 C23 C24 119.9(3)
C25 C23 C24 121.5(3)
C23 C24 H24A 109.5
C23 C24 H24B 109.5
H24A C24 H24B 109.5
C23 C24 H24C 109.5
H24A C24 H24C 109.5
H24B C24 H24C 109.5
C23 C25 C26 121.3(3)
C23 C25 H25A 119.4
C26 C25 H25A 119.4
C20 C26 C25 119.1(3)
C20 C26 H26A 120.5
C25 C26 H26A 120.5
C11 O2 S1 115.68(17)
O3 S1 O2 111.64(17)
O3 S1 C20 105.73(14)
O2 S1 C20 94.52(11)

loop_
_geom_bond_atom_site_label_1
_geom_bond_atom_site_label_2
_geom_bond_distance
C1 O1 1.217(3)
C1 C2 1.513(4)
C1 C19 1.517(5)
C2 C4 1.518(4)
C2 C3 1.536(4)
C2 C17 1.538(3)
C3 H3A 0.9600
C3 H3B 0.9600
C3 H3C 0.9600
C4 C5 1.537(3)
C4 H4A 0.9700
C4 H4B 0.9700
C5 C6 1.534(3)
C5 H5A 0.9700
C5 H5B 0.9700
C6 C16 1.537(3)
C6 C7 1.554(3)
C6 H6A 0.9800
C7 C13 1.525(3)
C7 C9 1.539(4)
C7 C8 1.552(4)
C8 C10 1.538(3)
C8 H8A 0.9700
C8 H8B 0.9700
C9 H9A 0.9600
C9 H9B 0.9600
C9 H9C 0.9600
C10 C11 1.498(4)
C10 H10A 0.9700
C10 H10B 0.9700
C11 O2 1.475(3)
C11 C12 1.494(4)
C11 H11A 0.9800
C12 C13 1.518(3)
C12 H12A 0.9700
C12 H12B 0.9700
C13 C14 1.319(4)
C14 C15 1.494(4)
C14 H14A 0.9300
C15 C16 1.532(3)
C15 H15A 0.9700
C15 H15B 0.9700
C16 C17 1.524(3)
C16 H16A 0.9800
C17 C18 1.535(4)
C17 H17A 0.9800
C18 C19 1.536(4)
C18 H18A 0.9700
C18 H18B 0.9700
C19 H19A 0.9700
C19 H19B 0.9700
C20 C26 1.368(4)
C20 C21 1.376(3)
C20 S1 1.789(2)
C21 C22 1.392(4)
C21 H21A 0.9300
C22 C23 1.375(4)
C22 H22A 0.9300
C23 C25 1.381(4)
C23 C24 1.504(4)
C24 H24A 0.9600
C24 H24B 0.9600
C24 H24C 0.9600
C25 C26 1.392(4)
C25 H25A 0.9300
C26 H26A 0.9300
O2 S1 1.614(2)
O3 S1 1.436(3)
